data_7017745
loop_
_publ_author_name
'Caballero, Ana B.'
'Rodr\'iguez-Di\'eguez, Antonio'
'Vidal, Isaac'
'Dobado, Jos\'e A'
'Castillo, Oscar'
'Lezama, Luis'
'Salas, Juan M.'

_publ_section_title
;
 Insights on the binding ability of a new adenine analog:
 7-amine-1,2,4-triazolo[1,5-a]pyrimidine. Synthesis and magnetic study of
 the first copper(ii) complexes.
;
_journal_issue 6
_journal_name_full 'Dalton transactions (Cambridge, England : 2003)'
_journal_page_first 1755
_journal_page_last 1764
_journal_paper_doi 10.1039/c1dt11385b
_journal_volume 41
_journal_year 2012
_chemical_formula_sum 'C8 H13 Cu N5 O7'
_chemical_formula_weight 354.77
_chemical_name_systematic
;
?
;
_space_group_IT_number 2
_symmetry_cell_setting triclinic
_symmetry_space_group_name_Hall '-P 1'
_symmetry_space_group_name_H-M 'P -1'
_atom_sites_solution_hydrogens geom
_atom_sites_solution_primary direct
_atom_sites_solution_secondary difmap
_audit_creation_method SHELXL-97
_cell_angle_alpha 87.030(5)
_cell_angle_beta 81.785(5)
_cell_angle_gamma 71.481(5)
_cell_formula_units_Z 2
_cell_length_a 6.927(5)
_cell_length_b 7.603(5)
_cell_length_c 13.009(5)
_cell_measurement_reflns_used 4377
_cell_measurement_temperature 100(2)
_cell_measurement_theta_max 27.76
_cell_measurement_theta_min 2.83
_cell_volume 643.0(7)
_computing_cell_refinement 'Bruker smart'
_computing_data_collection 'Bruker smart'
_computing_data_reduction 'Bruker smart'
_computing_molecular_graphics 'Bruker SHELXTL'
_computing_publication_material 'SHELXL-97 (Sheldrick, 1997)'
_computing_structure_refinement 'SHELXL-97 (Sheldrick, 1997)'
_computing_structure_solution 'SHELXL-97 (Sheldrick, 1990)'
_diffrn_ambient_temperature 100(2)
_diffrn_measured_fraction_theta_full 0.996
_diffrn_measured_fraction_theta_max 0.996
_diffrn_measurement_device_type 'Bruker Axs APEX automatic diffractometer'
_diffrn_measurement_method 'phi and omega scans'
_diffrn_radiation_monochromator graphite
_diffrn_radiation_source 'fine-focus sealed tube'
_diffrn_radiation_type MoK\a
_diffrn_radiation_wavelength 0.71069
_diffrn_reflns_av_R_equivalents 0.0201
_diffrn_reflns_av_sigmaI/netI 0.0216
_diffrn_reflns_limit_h_max 8
_diffrn_reflns_limit_h_min -8
_diffrn_reflns_limit_k_max 9
_diffrn_reflns_limit_k_min -9
_diffrn_reflns_limit_l_max 15
_diffrn_reflns_limit_l_min -15
_diffrn_reflns_number 6273
_diffrn_reflns_theta_full 25.00
_diffrn_reflns_theta_max 25.00
_diffrn_reflns_theta_min 2.83
_exptl_absorpt_coefficient_mu 1.744
_exptl_absorpt_correction_T_max 0.746
_exptl_absorpt_correction_T_min 0.674
_exptl_absorpt_correction_type empirical
_exptl_absorpt_process_details Empirical
_exptl_crystal_colour green
_exptl_crystal_density_diffrn 1.832
_exptl_crystal_density_method 'not measured'
_exptl_crystal_description prismatic
_exptl_crystal_F_000 362
_exptl_crystal_size_max 0.20
_exptl_crystal_size_mid 0.18
_exptl_crystal_size_min 0.10
_refine_diff_density_max 0.417
_refine_diff_density_min -0.578
_refine_diff_density_rms 0.204
_refine_ls_extinction_method none
_refine_ls_goodness_of_fit_ref 1.112
_refine_ls_hydrogen_treatment mixed
_refine_ls_matrix_type full
_refine_ls_number_parameters 208
_refine_ls_number_reflns 2253
_refine_ls_number_restraints 2
_refine_ls_restrained_S_all 1.113
_refine_ls_R_factor_all 0.0321
_refine_ls_R_factor_gt 0.0306
_refine_ls_shift/su_max 0.000
_refine_ls_shift/su_mean 0.000
_refine_ls_structure_factor_coef Fsqd
_refine_ls_weighting_details 'calc w=1/[\s^2^(Fo^2^)+(0.0496P)^2^+0.3442P] where P=(Fo^2^+2Fc^2^)/3'
_refine_ls_weighting_scheme calc
_refine_ls_wR_factor_gt 0.0821
_refine_ls_wR_factor_ref 0.0844
_reflns_number_gt 2132
_reflns_number_total 2253
_reflns_threshold_expression >2sigma(I)
_cod_data_source_file c1dt11385b.txt
_cod_data_source_block Compound2
_cod_depositor_comments
;
The following automatic conversions were performed:

'_symmetry_cell_setting' value 'Triclinic' changed to 'triclinic'
according to /home/saulius/struct/CIF-dictionaries/cif_core.dic
dictionary named 'cif_core.dic' version 2.4.1 from
2010-06-29.

'_exptl_absorpt_correction_type' value 'Empirical'
changed to 'empirical' according to
/home/saulius/struct/CIF-dictionaries/cif_core.dic dictionary named
'cif_core.dic' version 2.4.1 from 2010-06-29.

Automatic conversion script
Id: cif_fix_values 1715 2011-07-08 13:25:40Z adriana 
;
_cod_original_sg_symbol_H-M P-1
_cod_database_code 7017745

loop_
_symmetry_equiv_pos_as_xyz
'x, y, z'
'-x, -y, -z'

loop_
_atom_site_label
_atom_site_type_symbol
_atom_site_fract_x
_atom_site_fract_y
_atom_site_fract_z
_atom_site_U_iso_or_equiv
_atom_site_adp_type
_atom_site_occupancy
_atom_site_symmetry_multiplicity
_atom_site_calc_flag
_atom_site_refinement_flags
Cu1 Cu 0.26069(4) 0.38131(4) 0.164953(19) 0.02773(14) Uani 1 1 d .
C2A C 0.2712(4) 0.1513(3) 0.36135(18) 0.0318(6) Uani 1 1 d .
H2A H 0.2791 0.0499 0.3220 0.038 Uiso 1 1 calc R
C3B C 0.2466(4) 0.0620(3) 0.05687(18) 0.0268(5) Uani 1 1 d .
C3AA C 0.2521(4) 0.4270(3) 0.39830(17) 0.0257(5) Uani 1 1 d .
C4B C 0.1982(5) 0.1785(4) -0.0394(2) 0.0358(6) Uani 1 1 d .
H4B1 H 0.2761 0.1029 -0.0984 0.043 Uiso 1 1 calc R
H4B2 H 0.0542 0.1994 -0.0444 0.043 Uiso 1 1 calc R
C5A C 0.2376(4) 0.6688(4) 0.49420(19) 0.0330(6) Uani 1 1 d .
H5A H 0.2302 0.7924 0.4990 0.040 Uiso 1 1 calc R
C5B C 0.2338(4) 0.3637(3) -0.05406(18) 0.0276(5) Uani 1 1 d .
C6A C 0.2455(4) 0.5663(4) 0.58427(19) 0.0333(6) Uani 1 1 d .
H6A H 0.2434 0.6213 0.6468 0.040 Uiso 1 1 calc R
C7A C 0.2566(4) 0.3809(4) 0.58273(18) 0.0293(5) Uani 1 1 d .
N1A N 0.2718(3) 0.1390(3) 0.46173(16) 0.0333(5) Uani 1 1 d .
N3A N 0.2583(3) 0.3200(3) 0.31711(15) 0.0278(4) Uani 1 1 d .
N4A N 0.2397(3) 0.6045(3) 0.39934(16) 0.0312(5) Uani 1 1 d .
N8A N 0.2601(3) 0.3165(3) 0.48526(15) 0.0269(4) Uani 1 1 d .
N71A N 0.2641(4) 0.2654(3) 0.66246(16) 0.0396(5) Uani 1 1 d .
H71A H 0.2711 0.1523 0.6530 0.047 Uiso 1 1 calc R
H71B H 0.2621 0.3032 0.7239 0.047 Uiso 1 1 calc R
O1B O 0.2406(3) 0.1371(2) 0.14276(13) 0.0375(4) Uani 1 1 d .
O1W O 0.6153(3) 0.2792(3) 0.14062(15) 0.0351(4) Uani 1 1 d .
O2B O 0.2835(3) -0.1069(2) 0.04908(14) 0.0422(5) Uani 1 1 d .
O2W O 0.2219(4) 0.6430(3) 0.19288(16) 0.0426(5) Uani 1 1 d .
O3W O -0.1519(4) 0.0582(3) 0.27955(19) 0.0553(6) Uani 1 1 d D
O6B O 0.2441(3) 0.4266(3) -0.14379(13) 0.0437(5) Uani 1 1 d .
O7B O 0.2443(3) 0.4550(2) 0.02267(12) 0.0321(4) Uani 1 1 d .
H12W H 0.648(5) 0.361(5) 0.138(3) 0.039 Uiso 1 1 d .
H11W H 0.646(5) 0.237(4) 0.087(3) 0.039 Uiso 1 1 d .
H22W H 0.234(5) 0.666(4) 0.246(3) 0.039 Uiso 1 1 d .
H21W H 0.244(5) 0.712(5) 0.161(3) 0.039 Uiso 1 1 d .
H31W H -0.222(4) 0.128(4) 0.239(2) 0.039 Uiso 1 1 d D
H32W H -0.035(3) 0.045(4) 0.249(2) 0.039 Uiso 1 1 d D

loop_
_atom_site_aniso_label
_atom_site_aniso_U_11
_atom_site_aniso_U_22
_atom_site_aniso_U_33
_atom_site_aniso_U_23
_atom_site_aniso_U_13
_atom_site_aniso_U_12
Cu1 0.0461(2) 0.0247(2) 0.01477(18) -0.00040(12) -0.00484(13) -0.01415(14)
C2A 0.0487(15) 0.0279(13) 0.0198(12) -0.0023(9) -0.0057(10) -0.0127(11)
C3B 0.0353(13) 0.0267(13) 0.0217(12) -0.0003(9) -0.0030(9) -0.0145(10)
C3AA 0.0308(12) 0.0308(13) 0.0158(11) 0.0004(9) -0.0033(9) -0.0101(10)
C4B 0.0605(17) 0.0285(13) 0.0249(13) 0.0039(10) -0.0164(12) -0.0192(12)
C5A 0.0427(14) 0.0324(14) 0.0268(13) -0.0064(10) -0.0029(10) -0.0157(11)
C5B 0.0382(13) 0.0281(13) 0.0194(12) 0.0006(9) -0.0068(10) -0.0134(10)
C6A 0.0409(14) 0.0398(15) 0.0214(12) -0.0082(10) -0.0040(10) -0.0146(12)
C7A 0.0336(13) 0.0371(14) 0.0170(11) -0.0038(10) -0.0047(9) -0.0098(10)
N1A 0.0531(13) 0.0265(11) 0.0206(10) 0.0002(8) -0.0075(9) -0.0118(10)
N3A 0.0398(11) 0.0271(11) 0.0169(10) -0.0009(8) -0.0032(8) -0.0111(9)
N4A 0.0439(12) 0.0310(11) 0.0219(10) -0.0011(8) -0.0038(9) -0.0161(9)
N8A 0.0368(11) 0.0280(11) 0.0169(10) -0.0011(8) -0.0043(8) -0.0112(9)
N71A 0.0667(16) 0.0384(13) 0.0164(10) 0.0003(9) -0.0099(10) -0.0185(11)
O1B 0.0718(13) 0.0298(9) 0.0174(8) 0.0007(7) -0.0081(8) -0.0243(9)
O1W 0.0515(11) 0.0316(10) 0.0259(9) -0.0014(8) -0.0015(8) -0.0196(9)
O2B 0.0800(14) 0.0254(10) 0.0251(10) 0.0013(7) -0.0082(9) -0.0218(9)
O2W 0.0857(16) 0.0294(11) 0.0171(9) 0.0011(8) -0.0082(10) -0.0240(10)
O3W 0.0759(16) 0.0466(13) 0.0467(14) 0.0056(10) -0.0187(12) -0.0201(12)
O6B 0.0854(15) 0.0402(11) 0.0171(9) 0.0046(8) -0.0108(9) -0.0348(11)
O7B 0.0559(11) 0.0276(9) 0.0172(8) 0.0021(7) -0.0080(7) -0.0183(8)

loop_
_atom_type_symbol
_atom_type_description
_atom_type_scat_dispersion_real
_atom_type_scat_dispersion_imag
_atom_type_scat_source
C C 0.0033 0.0016 'International Tables Vol C Tables 4.2.6.8 and 6.1.1.4'
H H 0.0000 0.0000 'International Tables Vol C Tables 4.2.6.8 and 6.1.1.4'
N N 0.0061 0.0033 'International Tables Vol C Tables 4.2.6.8 and 6.1.1.4'
O O 0.0106 0.0060 'International Tables Vol C Tables 4.2.6.8 and 6.1.1.4'
Cu Cu 0.3201 1.2651 'International Tables Vol C Tables 4.2.6.8 and 6.1.1.4'

loop_
_geom_angle_atom_site_label_1
_geom_angle_atom_site_label_2
_geom_angle_atom_site_label_3
_geom_angle
O7B Cu1 O1B 93.64(7)
O7B Cu1 O2W 86.38(8)
O1B Cu1 O2W 168.75(9)
O7B Cu1 N3A 175.66(7)
O1B Cu1 N3A 88.46(8)
O2W Cu1 N3A 90.82(9)
O7B Cu1 O1W 93.13(7)
O1B Cu1 O1W 93.54(8)
O2W Cu1 O1W 97.69(9)
N3A Cu1 O1W 90.52(8)
N1A C2A N3A 116.6(2)
O2B C3B O1B 122.0(2)
O2B C3B C4B 117.1(2)
O1B C3B C4B 120.8(2)
N4A C3AA N3A 129.3(2)
N4A C3AA N8A 123.8(2)
N3A C3AA N8A 106.9(2)
C5B C4B C3B 121.5(2)
N4A C5A C6A 125.2(2)
O6B C5B O7B 121.5(2)
O6B C5B C4B 117.1(2)
O7B C5B C4B 121.3(2)
C5A C6A C7A 120.4(2)
N71A C7A N8A 118.7(2)
N71A C7A C6A 127.4(2)
N8A C7A C6A 113.9(2)
C2A N1A N8A 101.32(19)
C3AA N3A C2A 103.6(2)
C3AA N3A Cu1 130.26(17)
C2A N3A Cu1 126.05(16)
C3AA N4A C5A 114.1(2)
C3AA N8A N1A 111.54(19)
C3AA N8A C7A 122.6(2)
N1A N8A C7A 125.9(2)
C3B O1B Cu1 127.82(16)
C5B O7B Cu1 129.76(16)

loop_
_geom_bond_atom_site_label_1
_geom_bond_atom_site_label_2
_geom_bond_distance
Cu1 O7B 1.9144(17)
Cu1 O1B 1.945(2)
Cu1 O2W 1.967(2)
Cu1 N3A 2.009(2)
Cu1 O1W 2.308(3)
C2A N1A 1.305(3)
C2A N3A 1.360(3)
C3B O2B 1.234(3)
C3B O1B 1.271(3)
C3B C4B 1.511(3)
C3AA N4A 1.325(3)
C3AA N3A 1.354(3)
C3AA N8A 1.371(3)
C4B C5B 1.504(4)
C5A N4A 1.347(3)
C5A C6A 1.371(4)
C5B O6B 1.239(3)
C5B O7B 1.268(3)
C6A C7A 1.388(4)
C7A N71A 1.320(3)
C7A N8A 1.377(3)
N1A N8A 1.374(3)
